data_2240354
loop_
_publ_author_name
'Suresh, M.'
'Padusha, M. Syed Ali'
'Novina, J. Josephine'
'Vasuki, G.'
'Viswanathan, Vijayan'
'Velmurugan, Devadasan'

_publ_section_title
;
 Crystal structure of ethyl
 6-methyl-2-sulfanylidene-4-(thiophen-2-yl)-1,2,3,4-tetrahydropyrimidine-5-carboxylate
;
_journal_coeditor_code TK5352
_journal_issue 2
_journal_name_full 'Acta Crystallographica Section E'
_journal_page_first o81
_journal_page_last o82
_journal_paper_doi 10.1107/S2056989014027741
_journal_volume 71
_journal_year 2015
_chemical_formula_iupac 'C12 H14 N2 O2 S2'
_chemical_formula_moiety 'C12 H14 N2 O2 S2'
_chemical_formula_sum 'C12 H14 N2 O2 S2'
_chemical_formula_weight 282.37
_chemical_name_systematic 'Ethyl 6-methyl-2-sulfanylidene-4-(thiophen-2-yl)-1,2,3,4-tetrahydropyrimidine-5-carboxylate'
_space_group_IT_number 2
_symmetry_cell_setting triclinic
_symmetry_space_group_name_Hall '-P 1'
_symmetry_space_group_name_H-M 'P -1'
_atom_sites_solution_hydrogens geom
_atom_sites_solution_primary direct
_atom_sites_solution_secondary difmap
_audit_creation_method SHELXL-97
_cell_angle_alpha 90.1090(10)
_cell_angle_beta 95.1560(10)
_cell_angle_gamma 101.2760(10)
_cell_formula_units_Z 2
_cell_length_a 7.30690(10)
_cell_length_b 8.32670(10)
_cell_length_c 11.24610(10)
_cell_measurement_reflns_used 2762
_cell_measurement_temperature 293(2)
_cell_measurement_theta_max 26.47
_cell_measurement_theta_min 1.82
_cell_volume 668.183(14)
_computing_cell_refinement
;
APEX2 and SAINT (Bruker, 2008)
;
_computing_data_collection
;
APEX2 (Bruker, 2008)
;
_computing_data_reduction
;
SAINT and XPREP (Bruker, 2008)
;
_computing_molecular_graphics
;
ORTEP-3 for Windows (Farrugia, 2012) and Mercury (Macrae <i>et al.</i>,
2008)
;
_computing_publication_material
;
PLATON (Spek, 2009)
;
_computing_structure_refinement
;
SHELXL97 (Sheldrick, 2008)
;
_computing_structure_solution
;
SIR92 (Altomare <i>et al.</i>,  1993)
;
_diffrn_ambient_temperature 293(2)
_diffrn_measured_fraction_theta_full 0.999
_diffrn_measured_fraction_theta_max 0.999
_diffrn_measurement_device_type 'Bruker  APEXII CCD'
_diffrn_measurement_method '\w and \f scan'
_diffrn_radiation_monochromator graphite
_diffrn_radiation_source 'fine-focus sealed tube'
_diffrn_radiation_type MoK\a
_diffrn_radiation_wavelength 0.71073
_diffrn_reflns_av_R_equivalents 0.0205
_diffrn_reflns_av_sigmaI/netI 0.0190
_diffrn_reflns_limit_h_max 9
_diffrn_reflns_limit_h_min -9
_diffrn_reflns_limit_k_max 10
_diffrn_reflns_limit_k_min -10
_diffrn_reflns_limit_l_max 14
_diffrn_reflns_limit_l_min -14
_diffrn_reflns_number 10188
_diffrn_reflns_theta_full 26.47
_diffrn_reflns_theta_max 26.47
_diffrn_reflns_theta_min 1.82
_exptl_absorpt_coefficient_mu 0.394
_exptl_absorpt_correction_T_max 0.9617
_exptl_absorpt_correction_T_min 0.9254
_exptl_absorpt_correction_type multi-scan
_exptl_absorpt_process_details
;
(SADABS; Bruker, 2008)
;
_exptl_crystal_colour colourless
_exptl_crystal_density_diffrn 1.403
_exptl_crystal_density_method 'not measured'
_exptl_crystal_description block
_exptl_crystal_F_000 296
_exptl_crystal_size_max 0.20
_exptl_crystal_size_mid 0.15
_exptl_crystal_size_min 0.10
_refine_diff_density_max 0.644
_refine_diff_density_min -0.401
_refine_ls_extinction_method none
_refine_ls_goodness_of_fit_ref 1.055
_refine_ls_hydrogen_treatment constr
_refine_ls_matrix_type full
_refine_ls_number_parameters 165
_refine_ls_number_reflns 2762
_refine_ls_number_restraints 0
_refine_ls_restrained_S_all 1.055
_refine_ls_R_factor_all 0.0681
_refine_ls_R_factor_gt 0.0598
_refine_ls_shift/su_max 0.000
_refine_ls_shift/su_mean 0.000
_refine_ls_structure_factor_coef Fsqd
_refine_ls_weighting_details 'calc w=1/[\s^2^(Fo^2^)+(0.1181P)^2^+0.5067P] where P=(Fo^2^+2Fc^2^)/3'
_refine_ls_weighting_scheme calc
_refine_ls_wR_factor_gt 0.1787
_refine_ls_wR_factor_ref 0.1889
_reflns_number_gt 2325
_reflns_number_total 2762
_reflns_threshold_expression I>2\s(I)
_cod_data_source_file tk5352sup1.cif
_cod_data_source_block I
_cod_database_code 2240354
_cod_database_fobs_code 2240354

loop_
_symmetry_equiv_pos_as_xyz
'x, y, z'
'-x, -y, -z'

loop_
_atom_site_type_symbol
_atom_site_label
_atom_site_fract_x
_atom_site_fract_y
_atom_site_fract_z
_atom_site_U_iso_or_equiv
_atom_site_adp_type
_atom_site_calc_flag
_atom_site_refinement_flags
_atom_site_occupancy
_atom_site_symmetry_multiplicity
C C1 0.8629(5) 0.6238(4) 0.4026(3) 0.0584(9) Uani d . 1 1
H H1 0.9131 0.7349 0.4141 0.070 Uiso calc R 1 1
C C2 0.7502(5) 0.5376(4) 0.4750(3) 0.0534(8) Uani d . 1 1
H H2 0.7143 0.5833 0.5425 0.064 Uiso calc R 1 1
C C3 0.6877(4) 0.3688(3) 0.4414(2) 0.0341(5) Uani d . 1 1
H H3 0.6069 0.2922 0.4819 0.041 Uiso calc R 1 1
C C4 0.7703(3) 0.3372(3) 0.3350(2) 0.0338(5) Uani d . 1 1
C C5 0.7577(3) 0.1734(3) 0.2747(2) 0.0336(6) Uani d . 1 1
H H5 0.6314 0.1088 0.2803 0.040 Uiso calc R 1 1
C C9 1.0680(4) 0.0949(3) 0.3047(2) 0.0335(5) Uani d . 1 1
C C7 0.9646(4) 0.1925(4) 0.1110(2) 0.0384(6) Uani d . 1 1
C C8 1.0343(5) 0.2269(5) -0.0103(3) 0.0581(9) Uani d . 1 1
H H8A 0.9320 0.1960 -0.0709 0.087 Uiso calc R 1 1
H H8B 1.1295 0.1651 -0.0216 0.087 Uiso calc R 1 1
H H8C 1.0856 0.3417 -0.0157 0.087 Uiso calc R 1 1
C C6 0.7909(4) 0.1904(4) 0.1437(2) 0.0371(6) Uani d . 1 1
C C10 0.6280(4) 0.2135(4) 0.0657(2) 0.0439(7) Uani d . 1 1
C C11 0.5131(5) 0.2937(7) -0.1262(3) 0.0817(14) Uani d . 1 1
H H11A 0.4303 0.1894 -0.1465 0.098 Uiso calc R 1 1
H H11B 0.4413 0.3655 -0.0918 0.098 Uiso calc R 1 1
C C12 0.5900(7) 0.3646(9) -0.2304(4) 0.115(2) Uani d . 1 1
H H12A 0.6581 0.4738 -0.2117 0.172 Uiso calc R 1 1
H H12B 0.4906 0.3682 -0.2916 0.172 Uiso calc R 1 1
H H12C 0.6732 0.2996 -0.2582 0.172 Uiso calc R 1 1
N N1 0.8939(3) 0.0838(3) 0.33419(19) 0.0359(5) Uani d . 1 1
H H1N1 0.8586 0.0204 0.3916 0.043 Uiso calc R 1 1
N N2 1.1028(3) 0.1610(3) 0.1964(2) 0.0402(5) Uani d . 1 1
H H2N2 1.2174 0.1848 0.1796 0.048 Uiso calc R 1 1
O O1 0.4710(3) 0.1889(4) 0.0948(2) 0.0673(8) Uani d . 1 1
O O2 0.6667(3) 0.2699(4) -0.0409(2) 0.0718(9) Uani d . 1 1
S S1 0.90646(12) 0.51126(11) 0.28681(8) 0.0557(3) Uani d . 1 1
S S2 1.23669(10) 0.02700(10) 0.38956(6) 0.0442(3) Uani d . 1 1

loop_
_atom_site_aniso_label
_atom_site_aniso_U_11
_atom_site_aniso_U_22
_atom_site_aniso_U_33
_atom_site_aniso_U_12
_atom_site_aniso_U_13
_atom_site_aniso_U_23
C1 0.0543(19) 0.0410(17) 0.077(2) 0.0109(14) -0.0128(17) 0.0012(16)
C2 0.0529(19) 0.059(2) 0.0520(17) 0.0243(15) -0.0017(14) -0.0055(15)
C3 0.0345(13) 0.0374(13) 0.0329(12) 0.0136(10) 0.0015(10) 0.0007(10)
C4 0.0287(12) 0.0411(14) 0.0324(12) 0.0089(10) 0.0026(9) 0.0086(10)
C5 0.0271(12) 0.0441(14) 0.0303(12) 0.0075(10) 0.0045(9) 0.0077(10)
C9 0.0328(13) 0.0345(13) 0.0340(12) 0.0074(10) 0.0051(10) 0.0073(10)
C7 0.0320(13) 0.0538(16) 0.0308(12) 0.0105(11) 0.0058(10) 0.0089(11)
C8 0.0421(16) 0.101(3) 0.0375(15) 0.0257(17) 0.0135(12) 0.0224(16)
C6 0.0310(13) 0.0497(16) 0.0311(13) 0.0083(11) 0.0044(10) 0.0047(11)
C10 0.0327(14) 0.0662(19) 0.0343(13) 0.0121(12) 0.0058(11) 0.0096(12)
C11 0.0403(18) 0.156(5) 0.0490(19) 0.023(2) -0.0035(15) 0.034(2)
C12 0.061(3) 0.214(7) 0.077(3) 0.041(3) 0.010(2) 0.066(4)
N1 0.0350(11) 0.0430(12) 0.0333(11) 0.0128(9) 0.0101(9) 0.0120(9)
N2 0.0272(11) 0.0596(15) 0.0360(11) 0.0117(10) 0.0077(9) 0.0138(10)
O1 0.0319(11) 0.126(2) 0.0474(12) 0.0213(13) 0.0070(9) 0.0226(14)
O2 0.0369(12) 0.138(3) 0.0425(12) 0.0217(14) 0.0055(9) 0.0377(14)
S1 0.0519(5) 0.0531(5) 0.0613(5) 0.0053(4) 0.0108(4) 0.0143(4)
S2 0.0372(4) 0.0567(5) 0.0429(4) 0.0181(3) 0.0060(3) 0.0170(3)

loop_
_atom_type_symbol
_atom_type_description
_atom_type_scat_dispersion_real
_atom_type_scat_dispersion_imag
_atom_type_scat_source
C C 0.0033 0.0016 'International Tables Vol C Tables 4.2.6.8 and 6.1.1.4'
H H 0.0000 0.0000 'International Tables Vol C Tables 4.2.6.8 and 6.1.1.4'
N N 0.0061 0.0033 'International Tables Vol C Tables 4.2.6.8 and 6.1.1.4'
O O 0.0106 0.0060 'International Tables Vol C Tables 4.2.6.8 and 6.1.1.4'
S S 0.1246 0.1234 'International Tables Vol C Tables 4.2.6.8 and 6.1.1.4'

loop_
_geom_angle_atom_site_label_1
_geom_angle_atom_site_label_2
_geom_angle_atom_site_label_3
_geom_angle
C2 C1 S1 113.1(3)
C2 C1 H1 123.5
S1 C1 H1 123.5
C1 C2 C3 114.9(3)
C1 C2 H2 122.6
C3 C2 H2 122.6
C2 C3 C4 108.7(3)
C2 C3 H3 125.7
C4 C3 H3 125.7
C3 C4 C5 126.9(2)
C3 C4 S1 111.2(2)
C5 C4 S1 121.73(19)
N1 C5 C4 110.9(2)
N1 C5 C6 109.0(2)
C4 C5 C6 111.9(2)
N1 C5 H5 108.3
C4 C5 H5 108.3
C6 C5 H5 108.3
N1 C9 N2 115.7(2)
N1 C9 S2 123.97(19)
N2 C9 S2 120.33(19)
C6 C7 N2 119.0(2)
C6 C7 C8 128.0(2)
N2 C7 C8 113.1(2)
C7 C8 H8A 109.5
C7 C8 H8B 109.5
H8A C8 H8B 109.5
C7 C8 H8C 109.5
H8A C8 H8C 109.5
H8B C8 H8C 109.5
C7 C6 C10 126.4(2)
C7 C6 C5 119.0(2)
C10 C6 C5 114.5(2)
O1 C10 O2 121.5(3)
O1 C10 C6 124.0(3)
O2 C10 C6 114.5(2)
C12 C11 O2 108.3(3)
C12 C11 H11A 110.0
O2 C11 H11A 110.0
C12 C11 H11B 110.0
O2 C11 H11B 110.0
H11A C11 H11B 108.4
C11 C12 H12A 109.5
C11 C12 H12B 109.5
H12A C12 H12B 109.5
C11 C12 H12C 109.5
H12A C12 H12C 109.5
H12B C12 H12C 109.5
C9 N1 C5 124.1(2)
C9 N1 H1N1 118.0
C5 N1 H1N1 118.0
C9 N2 C7 124.1(2)
C9 N2 H2N2 117.9
C7 N2 H2N2 117.9
C10 O2 C11 118.6(2)
C1 S1 C4 92.16(16)

loop_
_geom_bond_atom_site_label_1
_geom_bond_atom_site_label_2
_geom_bond_distance
C1 C2 1.322(5)
C1 S1 1.691(4)
C1 H1 0.9300
C2 C3 1.429(4)
C2 H2 0.9300
C3 C4 1.434(3)
C3 H3 0.9300
C4 C5 1.505(4)
C4 S1 1.709(3)
C5 N1 1.472(3)
C5 C6 1.516(3)
C5 H5 0.9800
C9 N1 1.329(3)
C9 N2 1.363(3)
C9 S2 1.677(3)
C7 C6 1.350(4)
C7 N2 1.393(3)
C7 C8 1.508(4)
C8 H8A 0.9600
C8 H8B 0.9600
C8 H8C 0.9600
C6 C10 1.458(4)
C10 O1 1.200(3)
C10 O2 1.323(3)
C11 C12 1.425(6)
C11 O2 1.454(4)
C11 H11A 0.9700
C11 H11B 0.9700
C12 H12A 0.9600
C12 H12B 0.9600
C12 H12C 0.9600
N1 H1N1 0.8600
N2 H2N2 0.8600

loop_
_geom_hbond_atom_site_label_D
_geom_hbond_atom_site_label_H
_geom_hbond_atom_site_label_A
_geom_hbond_site_symmetry_A
_geom_hbond_distance_DH
_geom_hbond_distance_HA
_geom_hbond_distance_DA
_geom_hbond_angle_DHA
N1 H1N1 S2 2_756 0.86 2.63 3.408(2) 151
N2 H2N2 O1 1_655 0.86 2.15 2.984(3) 162
C12 H12B Cg1 2_665 0.96 2.81 3.664(6) 149

loop_
_geom_torsion_atom_site_label_1
_geom_torsion_atom_site_label_2
_geom_torsion_atom_site_label_3
_geom_torsion_atom_site_label_4
_geom_torsion
S1 C1 C2 C3 -0.2(4)
C1 C2 C3 C4 1.0(4)
C2 C3 C4 C5 174.0(2)
C2 C3 C4 S1 -1.3(3)
C3 C4 C5 N1 -81.0(3)
S1 C4 C5 N1 93.8(2)
C3 C4 C5 C6 157.1(2)
S1 C4 C5 C6 -28.1(3)
N2 C7 C6 C10 -177.2(3)
C8 C7 C6 C10 3.3(5)
N2 C7 C6 C5 7.0(4)
C8 C7 C6 C5 -172.5(3)
N1 C5 C6 C7 -27.6(4)
C4 C5 C6 C7 95.4(3)
N1 C5 C6 C10 156.1(2)
C4 C5 C6 C10 -80.9(3)
C7 C6 C10 O1 169.5(3)
C5 C6 C10 O1 -14.5(5)
C7 C6 C10 O2 -12.6(5)
C5 C6 C10 O2 163.4(3)
N2 C9 N1 C5 -16.3(4)
S2 C9 N1 C5 166.1(2)
C4 C5 N1 C9 -89.9(3)
C6 C5 N1 C9 33.7(3)
N1 C9 N2 C7 -10.0(4)
S2 C9 N2 C7 167.7(2)
C6 C7 N2 C9 14.3(4)
C8 C7 N2 C9 -166.2(3)
O1 C10 O2 C11 -3.4(6)
C6 C10 O2 C11 178.7(4)
C12 C11 O2 C10 176.3(5)
C2 C1 S1 C4 -0.5(3)
C3 C4 S1 C1 1.1(2)
C5 C4 S1 C1 -174.5(2)
